data_4349278
loop_
_publ_author_name
'Ansari, Mohd Asif'
'Mandal, Abhishek'
'Paretzki, Alexa'
'Beyer, Katharina'
'Kaim, Wolfgang'
'Lahiri, Goutam Kumar'

_publ_section_title
;
 Isomeric Diruthenium Complexes of a Heterocyclic and Quinonoid Bridging
 Ligand: Valence and Spin Alternatives for the Metal/Ligand/Metal
 Arrangement.
;
_journal_issue 23
_journal_name_full 'Inorganic chemistry'
_journal_page_first 12357
_journal_page_last 12365
_journal_paper_doi 10.1021/acs.inorgchem.6b02245
_journal_volume 55
_journal_year 2016
_chemical_formula_moiety 'C38 H36 N4 O10 Ru2, C2 H3 N'
_chemical_formula_sum 'C40 H39 N5 O10 Ru2'
_chemical_formula_weight 951.90
_space_group_crystal_system orthorhombic
_space_group_IT_number 43
_space_group_name_Hall 'F 2 -2d'
_space_group_name_H-M_alt 'F d d 2'
_atom_sites_solution_hydrogens geom
_audit_creation_date 2016-06-30
_audit_creation_method
;
Olex2 1.2
(compiled 2016.02.19 svn.r3266 for OlexSys, GUI svn.r5155)
;
_cell_angle_alpha 90
_cell_angle_beta 90
_cell_angle_gamma 90
_cell_formula_units_Z 16
_cell_length_a 34.064(6)
_cell_length_b 60.772(10)
_cell_length_c 8.0360(13)
_cell_measurement_reflns_used 13084
_cell_measurement_temperature 150(2)
_cell_measurement_theta_max 29.1
_cell_measurement_theta_min 3.1
_cell_volume 16636(5)
_computing_molecular_graphics 'Olex2 (Dolomanov et al., 2009)'
_computing_publication_material 'Olex2 (Dolomanov et al., 2009)'
_computing_structure_refinement 'ShelXL (Sheldrick, 2015)'
_diffrn_ambient_temperature 150(2)
_diffrn_measured_fraction_theta_full 0.977
_diffrn_measured_fraction_theta_max 0.997
_diffrn_measurement_device_type AFC12
_diffrn_measurement_method Rigaku
_diffrn_radiation_type MoK\a
_diffrn_radiation_wavelength 0.7107
_diffrn_reflns_av_R_equivalents 0.0551
_diffrn_reflns_av_unetI/netI 0.0402
_diffrn_reflns_Laue_measured_fraction_full 0.977
_diffrn_reflns_Laue_measured_fraction_max 0.997
_diffrn_reflns_limit_h_max 40
_diffrn_reflns_limit_h_min -40
_diffrn_reflns_limit_k_max 67
_diffrn_reflns_limit_k_min -72
_diffrn_reflns_limit_l_max 9
_diffrn_reflns_limit_l_min -9
_diffrn_reflns_number 40863
_diffrn_reflns_point_group_measured_fraction_full 0.977
_diffrn_reflns_point_group_measured_fraction_max 0.998
_diffrn_reflns_theta_full 25.241
_diffrn_reflns_theta_max 24.999
_diffrn_reflns_theta_min 3.097
_exptl_absorpt_coefficient_mu 0.787
_exptl_absorpt_correction_T_max 0.929
_exptl_absorpt_correction_T_min 0.874
_exptl_absorpt_correction_type numerical
_exptl_absorpt_process_details 'NUMABS (Rigaku, 1999)'
_exptl_crystal_colour Blue
_exptl_crystal_density_diffrn 1.520
_exptl_crystal_description plate
_exptl_crystal_F_000 7712
_exptl_crystal_size_max 0.21
_exptl_crystal_size_mid 0.12
_exptl_crystal_size_min 0.01
_refine_diff_density_max 0.491
_refine_diff_density_min -0.310
_refine_diff_density_rms 0.071
_refine_ls_abs_structure_details
;
 Flack x determined using 2934 quotients [(I+)-(I-)]/[(I+)+(I-)]
 (Parsons and Flack (2004), Acta Cryst. A60, s61).
;
_refine_ls_abs_structure_Flack -0.018(18)
_refine_ls_extinction_method none
_refine_ls_goodness_of_fit_ref 1.049
_refine_ls_hydrogen_treatment constr
_refine_ls_matrix_type full
_refine_ls_number_parameters 523
_refine_ls_number_reflns 7339
_refine_ls_number_restraints 1
_refine_ls_restrained_S_all 1.049
_refine_ls_R_factor_all 0.0366
_refine_ls_R_factor_gt 0.0343
_refine_ls_shift/su_max 0.002
_refine_ls_shift/su_mean 0.000
_refine_ls_structure_factor_coef Fsqd
_refine_ls_weighting_details
;
 w=1/[\s^2^(Fo^2^)+(0.0346P)^2^+61.8269P]
 where P=(Fo^2^+2Fc^2^)/3
;
_refine_ls_weighting_scheme calc
_refine_ls_wR_factor_gt 0.0746
_refine_ls_wR_factor_ref 0.0759
_reflns_Friedel_coverage 0.856
_reflns_Friedel_fraction_full 0.978
_reflns_Friedel_fraction_max 0.999
_reflns_number_gt 7010
_reflns_number_total 7339
_reflns_threshold_expression 'I > 2\s(I)'
_cod_data_source_file ic6b02245_si_002.cif
_cod_data_source_block shelxl
_cod_database_code 4349278
_shelxl_version_number 2012-9
_shelx_space_group_comment
;
The symmetry employed for this shelxl refinement is uniquely defined
by the following loop, which should always be used as a source of
symmetry information in preference to the above space-group names.
They are only intended as comments.
;
_shelx_estimated_absorpt_t_max 0.992
_shelx_estimated_absorpt_t_min 0.852
_olex2_refinement_description
;
1. Fixed Uiso
 At 1.2 times of:
  All C(H) groups
 At 1.5 times of:
  All C(H,H,H) groups
2.a Aromatic/amide H refined with riding coordinates:
 C13(H13), C31(H31), C15(H15), C16(H16), C7(H7), C4(H4), C5(H5), C14(H14),
 C6(H6), C21(H21), C26(H26), C36(H36)
2.b Idealised Me refined as rotating group:
 C29(H29A,H29B,H29C), C24(H24A,H24B,H24C), C34(H34A,H34B,H34C), C38(H38A,H38B,
 H38C), C33(H33A,H33B,H33C), C28(H28A,H28B,H28C), C23(H23A,H23B,H23C), C19(H19A,
 H19B,H19C), C39(H39A,H39B,H39C)
;
_olex2_submission_special_instructions 'No special instructions were received'

loop_
_space_group_symop_operation_xyz
'x, y, z'
'-x, -y, z'
'x+1/4, -y+1/4, z+1/4'
'-x+1/4, y+1/4, z+1/4'
'x, y+1/2, z+1/2'
'-x, -y+1/2, z+1/2'
'x+1/4, -y+3/4, z+3/4'
'-x+1/4, y+3/4, z+3/4'
'x+1/2, y, z+1/2'
'-x+1/2, -y, z+1/2'
'x+3/4, -y+1/4, z+3/4'
'-x+3/4, y+1/4, z+3/4'
'x+1/2, y+1/2, z'
'-x+1/2, -y+1/2, z'
'x+3/4, -y+3/4, z+1/4'
'-x+3/4, y+3/4, z+1/4'

loop_
_atom_site_label
_atom_site_type_symbol
_atom_site_fract_x
_atom_site_fract_y
_atom_site_fract_z
_atom_site_U_iso_or_equiv
_atom_site_adp_type
_atom_site_occupancy
_atom_site_site_symmetry_order
_atom_site_calc_flag
_atom_site_refinement_flags_posn
Ru1 Ru 0.61745(2) 0.32457(2) 0.69238(5) 0.01600(12) Uani 1 1 d .
Ru2 Ru 0.61726(2) 0.20518(2) 0.31611(5) 0.01644(12) Uani 1 1 d .
O3 O 0.62080(12) 0.30696(7) 0.9035(6) 0.0210(10) Uani 1 1 d .
O2 O 0.65346(12) 0.22805(6) 0.3971(5) 0.0187(9) Uani 1 1 d .
O5 O 0.57457(11) 0.34195(6) 0.8103(6) 0.0233(9) Uani 1 1 d .
O8 O 0.66346(12) 0.18721(7) 0.2347(5) 0.0215(10) Uani 1 1 d .
O4 O 0.65487(12) 0.34775(6) 0.7803(6) 0.0226(10) Uani 1 1 d .
O10 O 0.58404(12) 0.18116(6) 0.2103(6) 0.0226(10) Uani 1 1 d .
O9 O 0.62200(12) 0.18713(7) 0.5275(6) 0.0221(10) Uani 1 1 d .
O6 O 0.61196(12) 0.34297(7) 0.4849(6) 0.0263(11) Uani 1 1 d .
N3 N 0.57725(13) 0.22679(8) 0.4155(6) 0.0162(11) Uani 1 1 d .
O7 O 0.61184(12) 0.22195(7) 0.1035(6) 0.0239(11) Uani 1 1 d .
N1 N 0.65518(14) 0.30330(7) 0.5891(6) 0.0160(11) Uani 1 1 d .
O1 O 0.57928(11) 0.30202(6) 0.6115(5) 0.0193(10) Uani 1 1 d .
C10 C 0.63669(16) 0.24616(9) 0.4424(10) 0.0182(12) Uani 1 1 d .
N4 N 0.53511(13) 0.26368(8) 0.5444(6) 0.0212(12) Uani 1 1 d .
N2 N 0.69769(12) 0.26532(8) 0.4801(6) 0.0184(11) Uani 1 1 d .
C13 C 0.51687(18) 0.20607(10) 0.4093(8) 0.0248(15) Uani 1 1 d .
H13 H 0.5305 0.1935 0.3697 0.030 Uiso 1 1 calc R
C11 C 0.59499(16) 0.24609(9) 0.4563(8) 0.0162(12) Uani 1 1 d .
C18 C 0.57367(16) 0.26446(11) 0.5206(8) 0.0184(13) Uani 1 1 d .
C30 C 0.6377(2) 0.22047(12) -0.0122(9) 0.0330(18) Uani 1 1 d .
C25 C 0.55182(18) 0.35540(10) 0.7385(9) 0.0280(16) Uani 1 1 d .
C12 C 0.53735(16) 0.22564(9) 0.4422(8) 0.0193(12) Uani 1 1 d .
C8 C 0.71620(16) 0.28459(10) 0.5186(7) 0.0185(13) Uani 1 1 d .
C32 C 0.6817(2) 0.19162(11) 0.1028(9) 0.0300(16) Uani 1 1 d .
C20 C 0.6444(2) 0.31146(13) 1.0224(9) 0.0334(18) Uani 1 1 d .
C2 C 0.63722(17) 0.28378(9) 0.5502(9) 0.0171(13) Uani 1 1 d .
C31 C 0.6707(2) 0.20728(12) -0.0164(9) 0.0384(19) Uani 1 1 d .
H31 H 0.6876 0.2090 -0.1095 0.046 Uiso 1 1 calc R
C9 C 0.65868(15) 0.26535(10) 0.4906(8) 0.0155(12) Uani 1 1 d .
C15 C 0.45678(18) 0.22372(11) 0.4941(9) 0.0314(17) Uani 1 1 d .
H15 H 0.4292 0.2229 0.5104 0.038 Uiso 1 1 calc R
C16 C 0.47603(18) 0.24287(11) 0.5291(8) 0.0273(15) Uani 1 1 d .
H16 H 0.4619 0.2553 0.5688 0.033 Uiso 1 1 calc R
C7 C 0.75748(17) 0.28503(10) 0.5106(8) 0.0236(14) Uani 1 1 d .
H7 H 0.7717 0.2720 0.4861 0.028 Uiso 1 1 calc R
C4 C 0.71678(18) 0.32389(9) 0.5828(9) 0.0234(14) Uani 1 1 d .
H4 H 0.7033 0.3373 0.6047 0.028 Uiso 1 1 calc R
C5 C 0.75638(18) 0.32376(10) 0.5704(10) 0.0298(15) Uani 1 1 d .
H5 H 0.7703 0.3372 0.5838 0.036 Uiso 1 1 calc R
C14 C 0.47685(18) 0.20527(10) 0.4348(10) 0.0288(15) Uani 1 1 d .
H14 H 0.4629 0.1921 0.4119 0.035 Uiso 1 1 calc R
C22 C 0.67371(17) 0.34597(10) 0.9170(9) 0.0233(14) Uani 1 1 d .
C1 C 0.59582(16) 0.28401(9) 0.5643(8) 0.0172(12) Uani 1 1 d .
C17 C 0.51712(17) 0.24420(10) 0.5062(8) 0.0227(14) Uani 1 1 d .
C3 C 0.69554(16) 0.30409(9) 0.5630(8) 0.0179(12) Uani 1 1 d .
C27 C 0.5834(2) 0.35614(11) 0.4582(10) 0.0372(17) Uani 1 1 d .
C35 C 0.61841(18) 0.16597(10) 0.5279(8) 0.0252(15) Uani 1 1 d .
C6 C 0.77732(18) 0.30454(11) 0.5385(9) 0.0289(16) Uani 1 1 d .
H6 H 0.8052 0.3048 0.5359 0.035 Uiso 1 1 calc R
C37 C 0.58731(18) 0.16080(10) 0.2530(8) 0.0257(15) Uani 1 1 d .
C21 C 0.6698(2) 0.32908(12) 1.0312(9) 0.0355(18) Uani 1 1 d .
H21 H 0.6864 0.3297 1.1260 0.043 Uiso 1 1 calc R
C29 C 0.6287(3) 0.23443(15) -0.1657(12) 0.063(3) Uani 1 1 d .
H29A H 0.6058 0.2284 -0.2235 0.094 Uiso 1 1 calc GR
H29B H 0.6514 0.2343 -0.2406 0.094 Uiso 1 1 calc GR
H29C H 0.6231 0.2496 -0.1313 0.094 Uiso 1 1 calc GR
C24 C 0.52040(19) 0.36438(12) 0.8504(11) 0.0403(19) Uani 1 1 d .
H24A H 0.5046 0.3522 0.8941 0.061 Uiso 1 1 calc GR
H24B H 0.5036 0.3744 0.7872 0.061 Uiso 1 1 calc GR
H24C H 0.5326 0.3723 0.9430 0.061 Uiso 1 1 calc GR
C34 C 0.6314(2) 0.15529(12) 0.6878(11) 0.0413(19) Uani 1 1 d .
H34A H 0.6587 0.1594 0.7112 0.062 Uiso 1 1 calc GR
H34B H 0.6294 0.1393 0.6772 0.062 Uiso 1 1 calc GR
H34C H 0.6145 0.1603 0.7792 0.062 Uiso 1 1 calc GR
C26 C 0.5545(2) 0.36194(12) 0.5732(11) 0.0411(18) Uani 1 1 d .
H26 H 0.5344 0.3714 0.5341 0.049 Uiso 1 1 calc R
C38 C 0.5706(2) 0.14495(11) 0.1291(9) 0.0380(18) Uani 1 1 d .
H38A H 0.5430 0.1486 0.1080 0.057 Uiso 1 1 calc GR
H38B H 0.5723 0.1300 0.1733 0.057 Uiso 1 1 calc GR
H38C H 0.5854 0.1459 0.0249 0.057 Uiso 1 1 calc GR
C33 C 0.7185(2) 0.17849(13) 0.0743(11) 0.049(2) Uani 1 1 d .
H33A H 0.7401 0.1850 0.1381 0.073 Uiso 1 1 calc GR
H33B H 0.7251 0.1787 -0.0444 0.073 Uiso 1 1 calc GR
H33C H 0.7143 0.1633 0.1106 0.073 Uiso 1 1 calc GR
C28 C 0.5820(3) 0.36594(17) 0.2859(12) 0.066(3) Uani 1 1 d .
H28A H 0.6004 0.3783 0.2792 0.099 Uiso 1 1 calc GR
H28B H 0.5553 0.3712 0.2625 0.099 Uiso 1 1 calc GR
H28C H 0.5893 0.3547 0.2040 0.099 Uiso 1 1 calc GR
C23 C 0.70297(19) 0.36404(11) 0.9510(11) 0.0365(17) Uani 1 1 d .
H23A H 0.7272 0.3611 0.8892 0.055 Uiso 1 1 calc GR
H23B H 0.7087 0.3646 1.0704 0.055 Uiso 1 1 calc GR
H23C H 0.6920 0.3782 0.9154 0.055 Uiso 1 1 calc GR
C36 C 0.6039(2) 0.15318(10) 0.3999(9) 0.0295(16) Uani 1 1 d .
H36 H 0.6054 0.1377 0.4137 0.035 Uiso 1 1 calc R
C19 C 0.6420(3) 0.29568(17) 1.1664(12) 0.068(3) Uani 1 1 d .
H19A H 0.6204 0.3000 1.2400 0.102 Uiso 1 1 calc GR
H19B H 0.6667 0.2960 1.2286 0.102 Uiso 1 1 calc GR
H19C H 0.6372 0.2808 1.1245 0.102 Uiso 1 1 calc GR
C40 C 0.4834(3) 0.32213(13) 0.3033(11) 0.052(2) Uani 1 1 d .
C39 C 0.4775(4) 0.30250(15) 0.3961(14) 0.089(4) Uani 1 1 d .
H39A H 0.4751 0.2900 0.3197 0.133 Uiso 1 1 calc GR
H39B H 0.4534 0.3038 0.4621 0.133 Uiso 1 1 calc GR
H39C H 0.4999 0.3001 0.4705 0.133 Uiso 1 1 calc GR
N5 N 0.4884(3) 0.33743(14) 0.2301(13) 0.098(4) Uani 1 1 d .

loop_
_atom_site_aniso_label
_atom_site_aniso_U_11
_atom_site_aniso_U_22
_atom_site_aniso_U_33
_atom_site_aniso_U_23
_atom_site_aniso_U_13
_atom_site_aniso_U_12
Ru1 0.0158(2) 0.0146(2) 0.0176(3) 0.0016(2) -0.0004(2) 0.00016(19)
Ru2 0.0170(2) 0.0155(2) 0.0169(3) 0.0013(2) -0.0016(2) -0.00136(19)
O3 0.022(2) 0.021(2) 0.020(3) 0.0013(19) -0.0028(19) -0.0009(17)
O2 0.020(2) 0.018(2) 0.018(2) 0.0020(17) -0.0017(18) 0.0003(18)
O5 0.022(2) 0.021(2) 0.028(2) -0.002(2) 0.000(2) 0.0040(17)
O8 0.020(2) 0.020(2) 0.025(3) 0.0005(18) -0.001(2) 0.0017(17)
O4 0.021(2) 0.017(2) 0.030(3) 0.0008(19) 0.000(2) -0.0013(17)
O10 0.023(2) 0.019(2) 0.026(2) -0.005(2) -0.002(2) -0.0031(16)
O9 0.025(2) 0.022(2) 0.019(3) 0.0044(19) -0.0028(19) -0.0019(18)
O6 0.025(2) 0.031(3) 0.023(3) 0.010(2) 0.000(2) -0.0009(19)
N3 0.015(2) 0.020(2) 0.013(3) 0.003(2) -0.001(2) -0.001(2)
O7 0.030(3) 0.022(2) 0.019(3) 0.0012(19) -0.002(2) 0.0022(19)
N1 0.016(2) 0.017(2) 0.015(3) 0.002(2) -0.005(2) 0.0008(19)
O1 0.017(2) 0.017(2) 0.024(3) -0.0007(18) 0.0010(18) 0.0009(17)
C10 0.015(3) 0.019(3) 0.021(3) 0.001(3) 0.002(3) 0.001(2)
N4 0.018(2) 0.024(3) 0.021(3) -0.005(3) -0.002(2) -0.002(2)
N2 0.015(2) 0.017(2) 0.024(3) 0.002(2) 0.000(2) 0.002(2)
C13 0.021(3) 0.025(3) 0.028(4) -0.004(3) -0.002(3) -0.004(3)
C11 0.016(3) 0.018(3) 0.015(3) 0.005(3) -0.004(3) -0.001(2)
C18 0.017(3) 0.025(3) 0.014(3) 0.004(2) 0.001(3) 0.001(3)
C30 0.045(4) 0.032(4) 0.022(4) 0.009(3) -0.001(3) 0.005(3)
C25 0.023(3) 0.015(3) 0.046(5) -0.002(3) -0.002(3) -0.001(3)
C12 0.015(3) 0.027(3) 0.016(3) 0.003(3) -0.004(3) -0.002(2)
C8 0.015(3) 0.023(3) 0.018(3) -0.001(2) 0.003(2) -0.005(2)
C32 0.029(3) 0.032(4) 0.029(4) -0.003(3) 0.006(3) 0.002(3)
C20 0.028(4) 0.045(5) 0.027(4) 0.007(3) -0.001(3) -0.005(3)
C2 0.024(3) 0.018(3) 0.009(3) 0.007(3) -0.001(3) -0.003(2)
C31 0.055(5) 0.040(4) 0.020(4) 0.006(3) 0.015(4) 0.011(4)
C9 0.018(3) 0.014(3) 0.014(3) 0.005(2) 0.004(3) -0.004(3)
C15 0.012(3) 0.037(4) 0.045(5) -0.001(3) 0.001(3) -0.003(3)
C16 0.019(3) 0.031(4) 0.032(4) -0.003(3) 0.002(3) 0.000(3)
C7 0.018(3) 0.024(3) 0.028(4) 0.000(3) 0.001(3) 0.000(3)
C4 0.024(3) 0.018(3) 0.029(4) -0.007(3) 0.003(3) -0.004(2)
C5 0.024(3) 0.025(3) 0.041(4) -0.006(3) 0.006(3) -0.010(3)
C14 0.023(3) 0.028(3) 0.035(4) -0.005(3) -0.006(3) -0.010(3)
C22 0.021(3) 0.023(3) 0.027(4) -0.006(3) 0.004(3) -0.001(2)
C1 0.020(3) 0.019(3) 0.012(3) 0.003(3) 0.000(3) -0.002(2)
C17 0.018(3) 0.026(3) 0.025(3) -0.001(3) -0.003(3) -0.003(3)
C3 0.018(3) 0.020(3) 0.015(3) 0.000(3) 0.000(3) 0.000(2)
C27 0.036(4) 0.036(4) 0.040(4) 0.019(4) -0.009(4) 0.002(3)
C35 0.021(3) 0.026(3) 0.028(4) 0.010(3) 0.005(3) -0.002(3)
C6 0.015(3) 0.036(4) 0.036(4) -0.007(3) 0.007(3) -0.007(3)
C37 0.022(3) 0.021(3) 0.034(4) -0.005(3) 0.007(3) -0.007(3)
C21 0.027(4) 0.057(5) 0.022(4) 0.010(3) -0.009(3) -0.010(3)
C29 0.085(7) 0.074(7) 0.028(5) 0.029(5) 0.006(5) 0.027(5)
C24 0.026(4) 0.038(4) 0.057(6) -0.006(4) 0.002(4) 0.012(3)
C34 0.043(4) 0.036(4) 0.045(5) 0.025(4) -0.005(4) -0.003(3)
C26 0.027(4) 0.041(4) 0.055(5) 0.015(4) 0.001(4) 0.013(3)
C38 0.053(4) 0.028(4) 0.033(4) -0.014(3) 0.008(4) -0.010(3)
C33 0.046(4) 0.055(5) 0.045(5) 0.006(5) 0.021(4) 0.012(4)
C28 0.050(5) 0.099(7) 0.050(6) 0.048(6) 0.002(5) 0.017(5)
C23 0.028(3) 0.036(4) 0.046(4) -0.006(4) -0.001(4) -0.009(3)
C36 0.036(4) 0.016(3) 0.036(4) 0.002(3) 0.006(3) -0.005(3)
C19 0.057(5) 0.107(8) 0.040(6) 0.043(6) -0.015(5) -0.038(5)
C40 0.071(6) 0.040(5) 0.044(5) 0.001(4) 0.009(5) 0.023(4)
C39 0.132(10) 0.056(6) 0.079(8) 0.016(6) 0.053(8) 0.028(6)
N5 0.160(10) 0.050(5) 0.086(7) 0.022(5) 0.045(7) 0.034(6)

loop_
_atom_type_symbol
_atom_type_description
_atom_type_scat_dispersion_real
_atom_type_scat_dispersion_imag
_atom_type_scat_source
C C 0.0033 0.0016 'International Tables Vol C Tables 4.2.6.8 and 6.1.1.4'
H H 0.0000 0.0000 'International Tables Vol C Tables 4.2.6.8 and 6.1.1.4'
N N 0.0061 0.0033 'International Tables Vol C Tables 4.2.6.8 and 6.1.1.4'
O O 0.0106 0.0060 'International Tables Vol C Tables 4.2.6.8 and 6.1.1.4'
Ru Ru -1.2594 0.8363 'International Tables Vol C Tables 4.2.6.8 and 6.1.1.4'

loop_
_geom_angle_atom_site_label_1
_geom_angle_atom_site_label_2
_geom_angle_atom_site_label_3
_geom_angle
O3 Ru1 O5 85.64(18)
O3 Ru1 O4 92.29(18)
O3 Ru1 O6 177.38(18)
O4 Ru1 O5 85.89(17)
O6 Ru1 O5 91.74(19)
O6 Ru1 O4 87.76(18)
N1 Ru1 O3 88.27(19)
N1 Ru1 O5 171.06(18)
N1 Ru1 O4 100.91(17)
N1 Ru1 O6 94.3(2)
O1 Ru1 O3 86.93(17)
O1 Ru1 O5 92.32(16)
O1 Ru1 O4 178.10(18)
O1 Ru1 O6 92.94(18)
O1 Ru1 N1 80.80(18)
O2 Ru2 O8 90.04(17)
O2 Ru2 O10 173.55(18)
O2 Ru2 O9 93.16(17)
O2 Ru2 N3 80.53(18)
O2 Ru2 O7 88.87(17)
O8 Ru2 O10 84.86(16)
O8 Ru2 O9 85.25(17)
O8 Ru2 N3 170.51(18)
O10 Ru2 N3 104.62(17)
O9 Ru2 O10 90.37(18)
O9 Ru2 N3 94.17(19)
O7 Ru2 O8 94.05(17)
O7 Ru2 O10 87.55(18)
O7 Ru2 O9 177.85(19)
O7 Ru2 N3 86.85(19)
C20 O3 Ru1 123.6(4)
C10 O2 Ru2 114.7(4)
C25 O5 Ru1 124.2(4)
C32 O8 Ru2 122.8(4)
C22 O4 Ru1 123.9(4)
C37 O10 Ru2 122.0(4)
C35 O9 Ru2 122.2(4)
C27 O6 Ru1 123.8(5)
C11 N3 Ru2 110.5(4)
C11 N3 C12 116.4(5)
C12 N3 Ru2 133.0(4)
C30 O7 Ru2 121.4(4)
C2 N1 Ru1 111.5(4)
C2 N1 C3 115.8(5)
C3 N1 Ru1 132.4(4)
C1 O1 Ru1 113.2(3)
O2 C10 C11 117.4(5)
O2 C10 C9 122.4(5)
C11 C10 C9 120.0(5)
C18 N4 C17 116.2(5)
C9 N2 C8 116.4(5)
C12 C13 H13 120.2
C14 C13 H13 120.2
C14 C13 C12 119.5(6)
N3 C11 C10 115.3(5)
N3 C11 C18 122.4(5)
C10 C11 C18 122.2(5)
N4 C18 C11 121.8(6)
N4 C18 C1 120.6(5)
C11 C18 C1 117.6(5)
O7 C30 C31 128.1(7)
O7 C30 C29 114.1(6)
C31 C30 C29 117.8(7)
O5 C25 C24 113.5(6)
O5 C25 C26 125.5(6)
C26 C25 C24 121.0(6)
N3 C12 C13 120.3(5)
N3 C12 C17 119.7(5)
C13 C12 C17 120.0(5)
N2 C8 C7 117.9(5)
N2 C8 C3 122.8(5)
C7 C8 C3 119.3(5)
O8 C32 C31 126.0(6)
O8 C32 C33 115.3(6)
C31 C32 C33 118.7(7)
O3 C20 C21 126.8(7)
O3 C20 C19 113.8(6)
C21 C20 C19 119.4(7)
N1 C2 C9 122.0(5)
N1 C2 C1 114.7(5)
C1 C2 C9 123.2(5)
C30 C31 C32 126.5(7)
C30 C31 H31 116.7
C32 C31 H31 116.7
N2 C9 C10 120.1(5)
N2 C9 C2 122.4(5)
C2 C9 C10 117.5(5)
C16 C15 H15 119.3
C16 C15 C14 121.3(5)
C14 C15 H15 119.3
C15 C16 H16 120.1
C15 C16 C17 119.8(6)
C17 C16 H16 120.1
C8 C7 H7 120.1
C6 C7 C8 119.8(6)
C6 C7 H7 120.1
C5 C4 H4 120.1
C5 C4 C3 119.8(5)
C3 C4 H4 120.1
C4 C5 H5 119.0
C4 C5 C6 122.0(5)
C6 C5 H5 119.0
C13 C14 C15 120.4(6)
C13 C14 H14 119.8
C15 C14 H14 119.8
O4 C22 C21 125.8(6)
O4 C22 C23 115.3(6)
C21 C22 C23 119.0(6)
O1 C1 C18 122.7(5)
O1 C1 C2 117.9(5)
C2 C1 C18 119.4(5)
N4 C17 C12 123.5(5)
N4 C17 C16 117.6(5)
C16 C17 C12 118.9(5)
N1 C3 C8 119.8(5)
N1 C3 C4 121.2(5)
C4 C3 C8 119.0(5)
O6 C27 C26 125.7(7)
O6 C27 C28 115.2(7)
C26 C27 C28 119.1(7)
O9 C35 C34 113.8(6)
O9 C35 C36 126.4(6)
C36 C35 C34 119.9(6)
C7 C6 C5 119.9(5)
C7 C6 H6 120.0
C5 C6 H6 120.0
O10 C37 C38 114.1(6)
O10 C37 C36 125.6(6)
C36 C37 C38 120.4(6)
C20 C21 C22 127.1(7)
C20 C21 H21 116.4
C22 C21 H21 116.4
C30 C29 H29A 109.5
C30 C29 H29B 109.5
C30 C29 H29C 109.5
H29A C29 H29B 109.5
H29A C29 H29C 109.5
H29B C29 H29C 109.5
C25 C24 H24A 109.5
C25 C24 H24B 109.5
C25 C24 H24C 109.5
H24A C24 H24B 109.5
H24A C24 H24C 109.5
H24B C24 H24C 109.5
C35 C34 H34A 109.5
C35 C34 H34B 109.5
C35 C34 H34C 109.5
H34A C34 H34B 109.5
H34A C34 H34C 109.5
H34B C34 H34C 109.5
C25 C26 C27 127.4(6)
C25 C26 H26 116.3
C27 C26 H26 116.3
C37 C38 H38A 109.5
C37 C38 H38B 109.5
C37 C38 H38C 109.5
H38A C38 H38B 109.5
H38A C38 H38C 109.5
H38B C38 H38C 109.5
C32 C33 H33A 109.5
C32 C33 H33B 109.5
C32 C33 H33C 109.5
H33A C33 H33B 109.5
H33A C33 H33C 109.5
H33B C33 H33C 109.5
C27 C28 H28A 109.5
C27 C28 H28B 109.5
C27 C28 H28C 109.5
H28A C28 H28B 109.5
H28A C28 H28C 109.5
H28B C28 H28C 109.5
C22 C23 H23A 109.5
C22 C23 H23B 109.5
C22 C23 H23C 109.5
H23A C23 H23B 109.5
H23A C23 H23C 109.5
H23B C23 H23C 109.5
C35 C36 C37 126.3(6)
C35 C36 H36 116.9
C37 C36 H36 116.9
C20 C19 H19A 109.5
C20 C19 H19B 109.5
C20 C19 H19C 109.5
H19A C19 H19B 109.5
H19A C19 H19C 109.5
H19B C19 H19C 109.5
N5 C40 C39 179.3(11)
C40 C39 H39A 109.5
C40 C39 H39B 109.5
C40 C39 H39C 109.5
H39A C39 H39B 109.5
H39A C39 H39C 109.5
H39B C39 H39C 109.5

loop_
_geom_bond_atom_site_label_1
_geom_bond_atom_site_label_2
_geom_bond_distance
Ru1 O3 2.009(5)
Ru1 O5 2.036(4)
Ru1 O4 2.027(4)
Ru1 O6 2.016(4)
Ru1 N1 2.003(5)
Ru1 O1 1.998(4)
Ru2 O2 1.969(4)
Ru2 O8 2.024(4)
Ru2 O10 2.033(4)
Ru2 O9 2.029(4)
Ru2 N3 2.055(5)
Ru2 O7 1.998(5)
O3 C20 1.279(8)
O2 C10 1.292(7)
O5 C25 1.265(7)
O8 C32 1.258(8)
O4 C22 1.277(8)
O10 C37 1.289(7)
O9 C35 1.292(7)
O6 C27 1.278(8)
N3 C11 1.359(7)
N3 C12 1.378(7)
O7 C30 1.284(8)
N1 C2 1.371(7)
N1 C3 1.392(7)
O1 C1 1.287(7)
C10 C11 1.425(8)
C10 C9 1.439(8)
N4 C18 1.329(7)
N4 C17 1.368(8)
N2 C8 1.365(7)
N2 C9 1.331(7)
C13 H13 0.9500
C13 C12 1.404(8)
C13 C14 1.380(8)
C11 C18 1.429(8)
C18 C1 1.451(8)
C30 C31 1.381(10)
C30 C29 1.528(10)
C25 C24 1.501(9)
C25 C26 1.390(11)
C12 C17 1.418(8)
C8 C7 1.408(8)
C8 C3 1.424(8)
C32 C31 1.402(10)
C32 C33 1.503(9)
C20 C21 1.378(10)
C20 C19 1.505(10)
C2 C9 1.420(8)
C2 C1 1.415(8)
C31 H31 0.9500
C15 H15 0.9500
C15 C16 1.365(8)
C15 C14 1.397(9)
C16 H16 0.9500
C16 C17 1.414(8)
C7 H7 0.9500
C7 C6 1.383(8)
C4 H4 0.9500
C4 C5 1.353(8)
C4 C3 1.413(8)
C5 H5 0.9500
C5 C6 1.392(9)
C14 H14 0.9500
C22 C21 1.383(9)
C22 C23 1.508(8)
C27 C26 1.396(11)
C27 C28 1.508(10)
C35 C34 1.507(10)
C35 C36 1.381(9)
C6 H6 0.9500
C37 C38 1.498(9)
C37 C36 1.388(9)
C21 H21 0.9500
C29 H29A 0.9800
C29 H29B 0.9800
C29 H29C 0.9800
C24 H24A 0.9800
C24 H24B 0.9800
C24 H24C 0.9800
C34 H34A 0.9800
C34 H34B 0.9800
C34 H34C 0.9800
C26 H26 0.9500
C38 H38A 0.9800
C38 H38B 0.9800
C38 H38C 0.9800
C33 H33A 0.9800
C33 H33B 0.9800
C33 H33C 0.9800
C28 H28A 0.9800
C28 H28B 0.9800
C28 H28C 0.9800
C23 H23A 0.9800
C23 H23B 0.9800
C23 H23C 0.9800
C36 H36 0.9500
C19 H19A 0.9800
C19 H19B 0.9800
C19 H19C 0.9800
C40 C39 1.422(12)
C40 N5 1.113(10)
C39 H39A 0.9800
C39 H39B 0.9800
C39 H39C 0.9800

loop_
_geom_torsion_atom_site_label_1
_geom_torsion_atom_site_label_2
_geom_torsion_atom_site_label_3
_geom_torsion_atom_site_label_4
_geom_torsion
Ru1 O3 C20 C21 3.0(11)
Ru1 O3 C20 C19 -179.1(6)
Ru1 O5 C25 C24 174.5(4)
Ru1 O5 C25 C26 -6.1(9)
Ru1 O4 C22 C21 -4.8(9)
Ru1 O4 C22 C23 174.2(4)
Ru1 O6 C27 C26 8.3(10)
Ru1 O6 C27 C28 -171.9(5)
Ru1 N1 C2 C9 -173.8(5)
Ru1 N1 C2 C1 9.9(7)
Ru1 N1 C3 C8 166.5(4)
Ru1 N1 C3 C4 -12.3(9)
Ru1 O1 C1 C18 172.2(5)
Ru1 O1 C1 C2 -9.9(7)
Ru2 O2 C10 C11 10.7(8)
Ru2 O2 C10 C9 -174.2(5)
Ru2 O8 C32 C31 -8.4(10)
Ru2 O8 C32 C33 171.9(5)
Ru2 O10 C37 C38 -161.7(4)
Ru2 O10 C37 C36 19.4(9)
Ru2 O9 C35 C34 167.5(4)
Ru2 O9 C35 C36 -13.3(9)
Ru2 N3 C11 C10 -7.7(7)
Ru2 N3 C11 C18 176.9(5)
Ru2 N3 C12 C13 4.9(9)
Ru2 N3 C12 C17 -176.4(5)
Ru2 O7 C30 C31 3.3(11)
Ru2 O7 C30 C29 180.0(5)
O3 C20 C21 C22 3.0(13)
O2 C10 C11 N3 -1.6(9)
O2 C10 C11 C18 173.9(6)
O2 C10 C9 N2 4.0(10)
O2 C10 C9 C2 -175.3(5)
O5 C25 C26 C27 -3.9(13)
O8 C32 C31 C30 -0.9(13)
O4 C22 C21 C20 -2.0(12)
O10 C37 C36 C35 2.5(11)
O9 C35 C36 C37 -6.0(11)
O6 C27 C26 C25 2.7(13)
N3 C11 C18 N4 0.1(10)
N3 C11 C18 C1 178.3(5)
N3 C12 C17 N4 -0.1(10)
N3 C12 C17 C16 178.6(6)
O7 C30 C31 C32 3.9(14)
N1 C2 C9 C10 -175.8(5)
N1 C2 C9 N2 4.9(10)
N1 C2 C1 O1 -0.1(9)
N1 C2 C1 C18 177.9(6)
C10 C11 C18 N4 -175.0(6)
C10 C11 C18 C1 3.2(10)
N4 C18 C1 O1 -7.1(10)
N4 C18 C1 C2 175.0(6)
N2 C8 C7 C6 176.0(6)
N2 C8 C3 N1 8.2(9)
N2 C8 C3 C4 -173.0(6)
C13 C12 C17 N4 178.7(6)
C13 C12 C17 C16 -2.7(10)
C11 N3 C12 C13 -177.7(6)
C11 N3 C12 C17 1.1(8)
C11 C10 C9 N2 179.0(6)
C11 C10 C9 C2 -0.4(11)
C11 C18 C1 O1 174.7(5)
C11 C18 C1 C2 -3.2(10)
C18 N4 C17 C12 -0.9(9)
C18 N4 C17 C16 -179.6(6)
C12 N3 C11 C10 174.3(6)
C12 N3 C11 C18 -1.1(9)
C12 C13 C14 C15 -0.5(11)
C8 N2 C9 C10 176.2(6)
C8 N2 C9 C2 -4.5(9)
C8 C7 C6 C5 -1.6(10)
C2 N1 C3 C8 -7.5(9)
C2 N1 C3 C4 173.7(6)
C9 C10 C11 N3 -176.8(6)
C9 C10 C11 C18 -1.4(10)
C9 N2 C8 C7 179.3(6)
C9 N2 C8 C3 -1.9(9)
C9 C2 C1 O1 -176.4(6)
C9 C2 C1 C18 1.6(10)
C15 C16 C17 N4 -179.4(6)
C15 C16 C17 C12 1.9(10)
C16 C15 C14 C13 -0.4(11)
C7 C8 C3 N1 -173.0(6)
C7 C8 C3 C4 5.8(9)
C4 C5 C6 C7 3.1(12)
C5 C4 C3 N1 174.4(7)
C5 C4 C3 C8 -4.4(10)
C14 C13 C12 N3 -179.3(6)
C14 C13 C12 C17 2.0(10)
C14 C15 C16 C17 -0.3(11)
C1 C2 C9 C10 0.2(11)
C1 C2 C9 N2 -179.1(6)
C17 N4 C18 C11 0.9(9)
C17 N4 C18 C1 -177.2(6)
C3 N1 C2 C9 1.4(9)
C3 N1 C2 C1 -174.9(6)
C3 C8 C7 C6 -2.9(9)
C3 C4 C5 C6 0.0(12)
C29 C30 C31 C32 -172.7(8)
C24 C25 C26 C27 175.5(7)
C34 C35 C36 C37 173.2(6)
C38 C37 C36 C35 -176.4(6)
C33 C32 C31 C30 178.8(8)
C28 C27 C26 C25 -177.1(8)
C23 C22 C21 C20 179.0(7)
C19 C20 C21 C22 -174.8(8)

loop_
_platon_squeeze_void_nr
_platon_squeeze_void_average_x
_platon_squeeze_void_average_y
_platon_squeeze_void_average_z
_platon_squeeze_void_volume
_platon_squeeze_void_count_electrons
_platon_squeeze_void_content
1 0.000 0.000 0.244 127 22 ' '
2 0.000 0.500 0.744 127 22 ' '
3 0.250 0.250 0.494 127 22 ' '
4 0.250 0.750 0.994 127 22 ' '
5 0.500 0.500 0.244 127 22 ' '
6 0.500 1.000 0.744 127 22 ' '
7 0.750 0.250 0.994 127 22 ' '
8 0.750 0.750 0.494 127 22 ' '
